data_7000723
loop_
_publ_author_name
'Majumdar, Amit'
'Pal, Kuntal'
'Sarkar, Sabyasachi'

_publ_section_title
;
 Necessity of fine tuning in Mo(iv) bis(dithiolene) complexes to
 warrant nitrate reduction
;
_journal_issue 11
_journal_name_full 'Dalton Transactions'
_journal_page_first 1927
_journal_page_last 1938
_journal_paper_doi 10.1039/b815436h
_journal_year 2009
_chemical_compound_source 'Sodium Molybdate'
_chemical_formula_moiety 'C27 H15 Mo N5 P S5, C8 H20 N'
_chemical_formula_sum 'C35 H35 Mo N6 P S5'
_chemical_formula_weight 826.95
_space_group_IT_number 33
_symmetry_cell_setting orthorhombic
_symmetry_Int_Tables_number 33
_symmetry_space_group_name_Hall 'P 2c -2n'
_symmetry_space_group_name_H-M 'P n a 21'
_atom_sites_solution_hydrogens geom
_atom_sites_solution_primary direct
_atom_sites_solution_secondary difmap
_audit_creation_method SHELXL-97
_cell_angle_alpha 90
_cell_angle_beta 90
_cell_angle_gamma 90
_cell_formula_units_Z 8
_cell_length_a 25.720(5)
_cell_length_b 19.829(5)
_cell_length_c 15.048(5)
_cell_measurement_temperature 100(2)
_cell_volume 7675(4)
_computing_cell_refinement 'SMART (Bruker)'
_computing_data_collection 'SMART (Bruker)'
_computing_data_reduction 'SAINT (Bruker)'
_computing_molecular_graphics 'SHELXTL (Bruker, 2000)'
_computing_publication_material 'SHELXTL (Bruker, 2000)'
_computing_structure_refinement 'SHELXL-97 (Sheldrick, 1997)'
_computing_structure_solution SIR-97
_diffrn_ambient_temperature 100(2)
_diffrn_measured_fraction_theta_full 0.995
_diffrn_measured_fraction_theta_max 0.995
_diffrn_measurement_device_type 'Bruker SMART APEX'
_diffrn_measurement_method /w-scans
_diffrn_radiation_monochromator graphite
_diffrn_radiation_type MoK\a
_diffrn_radiation_wavelength 0.71069
_diffrn_reflns_av_R_equivalents 0.0536
_diffrn_reflns_av_sigmaI/netI 0.0728
_diffrn_reflns_limit_h_max 34
_diffrn_reflns_limit_h_min -27
_diffrn_reflns_limit_k_max 26
_diffrn_reflns_limit_k_min -24
_diffrn_reflns_limit_l_max 19
_diffrn_reflns_limit_l_min -19
_diffrn_reflns_number 49730
_diffrn_reflns_theta_full 28.28
_diffrn_reflns_theta_max 28.28
_diffrn_reflns_theta_min 2.05
_diffrn_source 'fine-focus sealed tube'
_exptl_absorpt_coefficient_mu 0.689
_exptl_absorpt_correction_T_max 0.948
_exptl_absorpt_correction_T_min 0.919
_exptl_absorpt_correction_type empirical
_exptl_crystal_colour Red
_exptl_crystal_density_diffrn 1.431
_exptl_crystal_density_method 'not measured'
_exptl_crystal_F_000 3392
_exptl_crystal_recrystallization_method 'Dichloromethane,petroleum ether'
_exptl_crystal_size_max 0.20
_exptl_crystal_size_mid 0.10
_exptl_crystal_size_min 0.08
_refine_diff_density_max 1.034
_refine_diff_density_min -0.990
_refine_diff_density_rms 0.110
_refine_ls_abs_structure_details 'Flack H D (1983), Acta Cryst. A39, 876-881'
_refine_ls_abs_structure_Flack 0.0(4)
_refine_ls_extinction_method none
_refine_ls_goodness_of_fit_ref 1.069
_refine_ls_hydrogen_treatment constr
_refine_ls_matrix_type full
_refine_ls_number_parameters 874
_refine_ls_number_reflns 18610
_refine_ls_number_restraints 1
_refine_ls_restrained_S_all 1.069
_refine_ls_R_factor_all 0.0630
_refine_ls_R_factor_gt 0.0475
_refine_ls_shift/su_max 0.000
_refine_ls_shift/su_mean 0.000
_refine_ls_structure_factor_coef Fsqd
_refine_ls_weighting_details 'calc w=1/[\s^2^(Fo^2^)+(0.0304P)^2^+5.4079P] where P=(Fo^2^+2Fc^2^)/3'
_refine_ls_weighting_scheme calc
_refine_ls_wR_factor_gt 0.0871
_refine_ls_wR_factor_ref 0.0954
_reflns_number_gt 15596
_reflns_number_total 18610
_reflns_threshold_expression >2sigma(I)
_cod_data_source_file b815436h.txt
_cod_data_source_block 8jula
_cod_depositor_comments
;
The following automatic conversions were performed:
'_exptl_absorpt_correction_type' value 'Empirical' changed to 'empirical'
according to '/home/saulius/struct/CIF-dictionaries/cif_core.dic'
dictionary named 'cif_core.dic' version 2.4.1 from 2010-06-29.

Automatic conversion script
Id: cif_fix_enum 1527 2010-12-29 10:47:43Z saulius 
;
_cod_database_code 7000723

loop_
_symmetry_equiv_pos_as_xyz
'x, y, z'
'-x, -y, z+1/2'
'-x+1/2, y+1/2, z+1/2'
'x+1/2, -y+1/2, z'

loop_
_atom_site_label
_atom_site_type_symbol
_atom_site_fract_x
_atom_site_fract_y
_atom_site_fract_z
_atom_site_U_iso_or_equiv
_atom_site_adp_type
_atom_site_occupancy
_atom_site_symmetry_multiplicity
_atom_site_calc_flag
_atom_site_refinement_flags
_atom_site_disorder_assembly
_atom_site_disorder_group
Mo1 Mo 0.227735(12) 0.915034(15) 0.66616(3) 0.01242(7) Uani 1 1 d . . .
Mo2 Mo 0.958879(12) 0.246087(15) 0.65662(3) 0.01203(7) Uani 1 1 d . . .
P1 P 0.14022(4) 0.97418(5) 0.66690(9) 0.0140(2) Uani 1 1 d . . .
P2 P 0.87744(4) 0.31704(5) 0.66964(8) 0.0134(2) Uani 1 1 d . . .
S1 S 0.27646(4) 0.85296(5) 0.77104(8) 0.0172(2) Uani 1 1 d . . .
S2 S 0.25154(4) 1.00562(5) 0.75512(7) 0.0150(2) Uani 1 1 d . . .
S3 S 0.26775(5) 0.83814(5) 0.56819(8) 0.0183(2) Uani 1 1 d . . .
S4 S 0.23834(4) 0.98838(5) 0.54645(7) 0.0149(2) Uani 1 1 d . . .
S5 S 0.10304(5) 0.74957(6) 0.76769(9) 0.0292(3) Uani 1 1 d . . .
S6 S 0.97663(4) 0.32042(5) 0.54028(8) 0.0165(2) Uani 1 1 d . . .
S7 S 0.97836(4) 0.16438(5) 0.54880(7) 0.0150(2) Uani 1 1 d . . .
S8 S 0.99207(4) 0.33074(5) 0.74751(8) 0.0178(2) Uani 1 1 d . . .
S9 S 1.01352(4) 0.17702(5) 0.74299(7) 0.0168(2) Uani 1 1 d . . .
S10 S 0.82055(5) 0.10725(6) 0.77631(10) 0.0348(3) Uani 1 1 d . . .
N1 N 0.35757(17) 0.8596(2) 0.9736(3) 0.0330(10) Uani 1 1 d . . .
N2 N 0.32232(16) 1.05760(18) 0.9631(3) 0.0265(9) Uani 1 1 d . . .
N3 N 0.32538(16) 0.81272(19) 0.3425(3) 0.0259(9) Uani 1 1 d . . .
N4 N 0.28787(16) 1.0115(2) 0.3165(3) 0.0262(9) Uani 1 1 d . . .
N5 N 0.17399(13) 0.83927(16) 0.6928(2) 0.0157(8) Uani 1 1 d . . .
N6 N 1.03109(16) 0.3402(2) 0.3133(3) 0.0290(10) Uani 1 1 d . . .
N7 N 1.02746(16) 0.13217(19) 0.3201(3) 0.0285(10) Uani 1 1 d . . .
N8 N 1.07001(19) 0.3746(3) 0.9426(3) 0.0537(15) Uani 1 1 d . . .
N9 N 1.11367(18) 0.1675(2) 0.9163(3) 0.0347(10) Uani 1 1 d . . .
N10 N 0.90130(13) 0.17750(16) 0.6945(2) 0.0143(8) Uani 1 1 d . . .
N11 N 0.32702(13) 0.61191(17) 0.6599(3) 0.0242(8) Uani 1 1 d . . .
N12 N 0.56997(12) 0.97148(15) 0.6511(3) 0.0159(7) Uani 1 1 d . . .
C1 C 0.29885(17) 0.9086(2) 0.8502(3) 0.0174(9) Uani 1 1 d . . .
C2 C 0.33130(18) 0.8812(2) 0.9195(3) 0.0215(10) Uani 1 1 d . . .
C3 C 0.28761(16) 0.9753(2) 0.8445(3) 0.0142(9) Uani 1 1 d . . .
C4 C 0.30657(18) 1.0221(2) 0.9092(3) 0.0194(10) Uani 1 1 d . . .
C5 C 0.28119(17) 0.8791(2) 0.4697(3) 0.0172(9) Uani 1 1 d . . .
C6 C 0.30565(18) 0.8422(2) 0.3993(3) 0.0186(9) Uani 1 1 d . . .
C7 C 0.26756(16) 0.9454(2) 0.4601(3) 0.0144(9) Uani 1 1 d . . .
C8 C 0.27882(16) 0.9814(2) 0.3800(3) 0.0175(9) Uani 1 1 d . . .
C9 C 0.13675(16) 1.0628(2) 0.6327(3) 0.0150(9) Uani 1 1 d . . .
C10 C 0.12000(17) 1.0827(2) 0.5486(3) 0.0190(9) Uani 1 1 d . . .
H10 H 0.1090 1.0507 0.5076 0.023 Uiso 1 1 calc R . .
C11 C 0.11984(17) 1.1503(2) 0.5267(3) 0.0235(10) Uani 1 1 d . . .
H11 H 0.1092 1.1634 0.4703 0.028 Uiso 1 1 calc R . .
C12 C 0.13528(18) 1.1990(2) 0.5871(3) 0.0277(11) Uani 1 1 d . . .
H12 H 0.1345 1.2445 0.5718 0.033 Uiso 1 1 calc R . .
C13 C 0.15189(15) 1.17940(19) 0.6704(4) 0.0222(10) Uani 1 1 d . . .
H13 H 0.1627 1.2117 0.7112 0.027 Uiso 1 1 calc R . .
C14 C 0.15256(16) 1.1120(2) 0.6934(3) 0.0180(9) Uani 1 1 d . . .
H14 H 0.1636 1.0992 0.7498 0.022 Uiso 1 1 calc R . .
C15 C 0.10881(16) 0.97738(19) 0.7759(3) 0.0157(9) Uani 1 1 d . . .
C16 C 0.06273(17) 1.0129(2) 0.7834(3) 0.0194(9) Uani 1 1 d . . .
H16 H 0.0486 1.0342 0.7339 0.023 Uiso 1 1 calc R . .
C17 C 0.03759(19) 1.0167(2) 0.8651(3) 0.0246(11) Uani 1 1 d . . .
H17 H 0.0069 1.0411 0.8703 0.029 Uiso 1 1 calc R . .
C18 C 0.0579(2) 0.9847(2) 0.9381(3) 0.0267(11) Uani 1 1 d . . .
H18 H 0.0407 0.9871 0.9924 0.032 Uiso 1 1 calc R . .
C19 C 0.10387(19) 0.9486(2) 0.9311(3) 0.0225(10) Uani 1 1 d . . .
H19 H 0.1178 0.9273 0.9808 0.027 Uiso 1 1 calc R . .
C20 C 0.12917(17) 0.9445(2) 0.8496(3) 0.0187(9) Uani 1 1 d . . .
H20 H 0.1597 0.9197 0.8444 0.022 Uiso 1 1 calc R . .
C21 C 0.09595(17) 0.9266(2) 0.5966(3) 0.0172(9) Uani 1 1 d . . .
C22 C 0.05355(16) 0.8929(2) 0.6332(3) 0.0200(10) Uani 1 1 d . . .
H22 H 0.0454 0.8992 0.6928 0.024 Uiso 1 1 calc R . .
C23 C 0.02329(18) 0.8502(2) 0.5817(3) 0.0250(11) Uani 1 1 d . . .
H23 H -0.0052 0.8284 0.6065 0.030 Uiso 1 1 calc R . .
C24 C 0.03566(19) 0.8402(2) 0.4938(3) 0.0289(12) Uani 1 1 d . . .
H24 H 0.0156 0.8111 0.4595 0.035 Uiso 1 1 calc R . .
C25 C 0.07727(19) 0.8727(2) 0.4561(3) 0.0251(11) Uani 1 1 d . . .
H25 H 0.0847 0.8663 0.3962 0.030 Uiso 1 1 calc R . .
C26 C 0.10817(17) 0.9147(2) 0.5067(3) 0.0209(10) Uani 1 1 d . . .
H26 H 0.1371 0.9352 0.4814 0.025 Uiso 1 1 calc R . .
C27 C 0.14433(17) 0.8009(2) 0.7234(3) 0.0175(9) Uani 1 1 d . . .
C28 C 1.04600(16) 0.2276(2) 0.8177(3) 0.0176(9) Uani 1 1 d . . .
C29 C 1.08365(19) 0.1951(2) 0.8736(3) 0.0237(10) Uani 1 1 d . . .
C30 C 1.03474(18) 0.2943(2) 0.8226(3) 0.0213(10) Uani 1 1 d . . .
C31 C 1.05619(19) 0.3382(3) 0.8890(3) 0.0297(12) Uani 1 1 d . . .
C32 C 0.99594(17) 0.2054(2) 0.4521(3) 0.0181(9) Uani 1 1 d . . .
C33 C 1.01255(17) 0.1651(2) 0.3782(3) 0.0184(9) Uani 1 1 d . . .
C34 C 0.99619(17) 0.2738(2) 0.4483(3) 0.0172(9) Uani 1 1 d . . .
C35 C 1.01493(18) 0.3100(2) 0.3730(3) 0.0216(10) Uani 1 1 d . . .
C36 C 0.83178(17) 0.2993(2) 0.5799(3) 0.0145(9) Uani 1 1 d . . .
C37 C 0.83662(18) 0.2415(2) 0.5280(3) 0.0221(10) Uani 1 1 d . . .
H37 H 0.8636 0.2114 0.5388 0.027 Uiso 1 1 calc R . .
C38 C 0.80150(19) 0.2285(2) 0.4606(3) 0.0259(11) Uani 1 1 d . . .
H38 H 0.8048 0.1895 0.4267 0.031 Uiso 1 1 calc R . .
C39 C 0.76181(18) 0.2728(2) 0.4436(3) 0.0230(10) Uani 1 1 d . . .
H39 H 0.7381 0.2635 0.3985 0.028 Uiso 1 1 calc R . .
C40 C 0.75676(19) 0.3314(2) 0.4928(3) 0.0249(11) Uani 1 1 d . . .
H40 H 0.7303 0.3619 0.4803 0.030 Uiso 1 1 calc R . .
C41 C 0.79160(16) 0.3440(2) 0.5609(3) 0.0180(9) Uani 1 1 d . . .
H41 H 0.7881 0.3830 0.5947 0.022 Uiso 1 1 calc R . .
C42 C 0.84224(17) 0.3037(2) 0.7743(3) 0.0167(9) Uani 1 1 d . . .
C43 C 0.78862(18) 0.3149(2) 0.7783(3) 0.0200(10) Uani 1 1 d . . .
H43 H 0.7706 0.3274 0.7273 0.024 Uiso 1 1 calc R . .
C44 C 0.7622(2) 0.3075(2) 0.8579(4) 0.0275(12) Uani 1 1 d . . .
H44 H 0.7267 0.3159 0.8607 0.033 Uiso 1 1 calc R . .
C45 C 0.7889(2) 0.2876(2) 0.9330(3) 0.0287(12) Uani 1 1 d . . .
H45 H 0.7712 0.2826 0.9865 0.034 Uiso 1 1 calc R . .
C46 C 0.8416(2) 0.2751(2) 0.9291(3) 0.0261(11) Uani 1 1 d . . .
H46 H 0.8592 0.2610 0.9798 0.031 Uiso 1 1 calc R . .
C47 C 0.86837(18) 0.2835(2) 0.8504(3) 0.0198(10) Uani 1 1 d . . .
H47 H 0.9040 0.2755 0.8483 0.024 Uiso 1 1 calc R . .
C48 C 0.88574(14) 0.40890(18) 0.6660(3) 0.0155(8) Uani 1 1 d . . .
C49 C 0.89473(17) 0.4444(2) 0.7439(3) 0.0201(10) Uani 1 1 d . . .
H49 H 0.8964 0.4214 0.7978 0.024 Uiso 1 1 calc R . .
C50 C 0.90125(18) 0.5138(2) 0.7422(4) 0.0234(11) Uani 1 1 d . . .
H50 H 0.9078 0.5372 0.7946 0.028 Uiso 1 1 calc R . .
C51 C 0.89796(15) 0.54807(19) 0.6626(5) 0.0292(11) Uani 1 1 d . . .
H51 H 0.9015 0.5947 0.6614 0.035 Uiso 1 1 calc R . .
C52 C 0.88935(18) 0.5128(2) 0.5842(4) 0.0247(11) Uani 1 1 d . . .
H52 H 0.8871 0.5361 0.5307 0.030 Uiso 1 1 calc R . .
C53 C 0.88407(17) 0.4435(2) 0.5849(3) 0.0191(10) Uani 1 1 d . . .
H53 H 0.8795 0.4200 0.5320 0.023 Uiso 1 1 calc R . .
C54 C 0.86713(17) 0.1477(2) 0.7272(3) 0.0203(10) Uani 1 1 d . . .
C55 C 0.62141(15) 1.00919(19) 0.6516(3) 0.0170(9) Uani 1 1 d . . .
H55A H 0.6459 0.9841 0.6878 0.020 Uiso 1 1 calc R . .
H55B H 0.6349 1.0101 0.5915 0.020 Uiso 1 1 calc R . .
C56 C 0.61912(19) 1.0810(2) 0.6860(3) 0.0301(12) Uani 1 1 d . . .
H56A H 0.5941 1.1061 0.6523 0.045 Uiso 1 1 calc R . .
H56B H 0.6527 1.1016 0.6801 0.045 Uiso 1 1 calc R . .
H56C H 0.6091 1.0807 0.7475 0.045 Uiso 1 1 calc R . .
C57 C 0.53116(18) 1.0055(2) 0.5901(3) 0.0219(10) Uani 1 1 d . . .
H57A H 0.4981 0.9823 0.5953 0.026 Uiso 1 1 calc R . .
H57B H 0.5260 1.0514 0.6106 0.026 Uiso 1 1 calc R . .
C58 C 0.54634(19) 1.0076(2) 0.4931(3) 0.0286(11) Uani 1 1 d . . .
H58A H 0.5784 1.0319 0.4866 0.043 Uiso 1 1 calc R . .
H58B H 0.5196 1.0298 0.4596 0.043 Uiso 1 1 calc R . .
H58C H 0.5507 0.9624 0.4714 0.043 Uiso 1 1 calc R . .
C59 C 0.54573(17) 0.9710(2) 0.7432(3) 0.0202(10) Uani 1 1 d . . .
H59A H 0.5357 1.0168 0.7581 0.024 Uiso 1 1 calc R . .
H59B H 0.5142 0.9442 0.7409 0.024 Uiso 1 1 calc R . .
C60 C 0.57966(19) 0.9441(2) 0.8168(3) 0.0267(11) Uani 1 1 d . . .
H60A H 0.5896 0.8985 0.8034 0.040 Uiso 1 1 calc R . .
H60B H 0.5607 0.9449 0.8718 0.040 Uiso 1 1 calc R . .
H60C H 0.6102 0.9716 0.8221 0.040 Uiso 1 1 calc R . .
C61 C 0.58224(17) 0.8999(2) 0.6203(3) 0.0201(10) Uani 1 1 d . . .
H61A H 0.6020 0.9026 0.5655 0.024 Uiso 1 1 calc R . .
H61B H 0.6042 0.8786 0.6645 0.024 Uiso 1 1 calc R . .
C62 C 0.5355(2) 0.8552(2) 0.6045(3) 0.0296(12) Uani 1 1 d . . .
H62A H 0.5144 0.8541 0.6572 0.044 Uiso 1 1 calc R . .
H62B H 0.5469 0.8104 0.5905 0.044 Uiso 1 1 calc R . .
H62C H 0.5155 0.8728 0.5560 0.044 Uiso 1 1 calc R . .
C63 C 0.3538(2) 0.6761(2) 0.6268(3) 0.0358(13) Uani 1 1 d . . .
H63A H 0.3810 0.6630 0.5857 0.043 Uiso 1 1 calc R . .
H63B H 0.3285 0.7021 0.5934 0.043 Uiso 1 1 calc R . .
C64 C 0.3775(2) 0.7219(2) 0.6957(4) 0.0373(14) Uani 1 1 d . . .
H64A H 0.3518 0.7328 0.7398 0.056 Uiso 1 1 calc R . .
H64B H 0.3894 0.7626 0.6677 0.056 Uiso 1 1 calc R . .
H64C H 0.4063 0.6995 0.7235 0.056 Uiso 1 1 calc R . .
C65 C 0.28305(19) 0.6282(3) 0.7221(3) 0.0310(12) Uani 1 1 d . . .
H65A H 0.2967 0.6549 0.7708 0.037 Uiso 1 1 calc R . .
H65B H 0.2701 0.5864 0.7470 0.037 Uiso 1 1 calc R . .
C66 C 0.2370(2) 0.6665(2) 0.6810(4) 0.0389(14) Uani 1 1 d . . .
H66A H 0.2490 0.7088 0.6575 0.058 Uiso 1 1 calc R . .
H66B H 0.2112 0.6746 0.7257 0.058 Uiso 1 1 calc R . .
H66C H 0.2222 0.6401 0.6339 0.058 Uiso 1 1 calc R . .
C67 C 0.3086(2) 0.5741(3) 0.5771(4) 0.0358(13) Uani 1 1 d . . .
H67A H 0.2849 0.6030 0.5445 0.043 Uiso 1 1 calc R . .
H67B H 0.3384 0.5657 0.5392 0.043 Uiso 1 1 calc R . .
C68 C 0.2816(2) 0.5075(3) 0.5953(4) 0.0455(15) Uani 1 1 d . . .
H68A H 0.3038 0.4795 0.6311 0.068 Uiso 1 1 calc R . .
H68B H 0.2744 0.4852 0.5401 0.068 Uiso 1 1 calc R . .
H68C H 0.2496 0.5157 0.6264 0.068 Uiso 1 1 calc R . .
C69 C 0.3653(2) 0.5694(2) 0.7139(3) 0.0311(12) Uani 1 1 d . . .
H69A H 0.3792 0.5973 0.7612 0.037 Uiso 1 1 calc R . .
H69B H 0.3461 0.5329 0.7416 0.037 Uiso 1 1 calc R . .
C70 C 0.41043(18) 0.5392(3) 0.6632(5) 0.0418(13) Uani 1 1 d . . .
H70A H 0.3975 0.5077 0.6202 0.063 Uiso 1 1 calc R . .
H70B H 0.4332 0.5164 0.7039 0.063 Uiso 1 1 calc R . .
H70C H 0.4292 0.5745 0.6335 0.063 Uiso 1 1 calc R . .

loop_
_atom_site_aniso_label
_atom_site_aniso_U_11
_atom_site_aniso_U_22
_atom_site_aniso_U_33
_atom_site_aniso_U_23
_atom_site_aniso_U_13
_atom_site_aniso_U_12
Mo1 0.01455(16) 0.01019(14) 0.01253(16) 0.00043(15) -0.00064(17) -0.00090(12)
Mo2 0.01365(15) 0.00960(14) 0.01285(16) -0.00068(15) 0.00055(17) -0.00019(12)
P1 0.0166(5) 0.0114(4) 0.0141(5) 0.0003(5) -0.0013(5) 0.0001(4)
P2 0.0154(5) 0.0101(4) 0.0146(5) -0.0019(5) 0.0005(5) -0.0006(4)
S1 0.0226(6) 0.0121(5) 0.0169(6) 0.0019(4) -0.0032(5) 0.0001(4)
S2 0.0181(5) 0.0107(5) 0.0162(6) 0.0001(4) -0.0034(4) -0.0005(4)
S3 0.0268(6) 0.0111(5) 0.0171(6) -0.0001(4) 0.0017(5) 0.0005(4)
S4 0.0175(5) 0.0111(5) 0.0161(6) 0.0010(4) 0.0004(4) 0.0002(4)
S5 0.0273(6) 0.0204(6) 0.0398(8) 0.0035(5) 0.0079(6) -0.0071(5)
S6 0.0203(6) 0.0105(5) 0.0187(6) 0.0010(4) 0.0022(4) 0.0007(4)
S7 0.0185(5) 0.0109(5) 0.0156(6) -0.0014(4) 0.0014(4) 0.0003(4)
S8 0.0191(6) 0.0139(5) 0.0205(6) -0.0048(4) 0.0003(5) -0.0019(4)
S9 0.0193(6) 0.0148(5) 0.0164(6) 0.0010(4) -0.0038(4) 0.0004(4)
S10 0.0327(7) 0.0250(6) 0.0467(9) -0.0047(6) 0.0163(6) -0.0134(5)
N1 0.046(3) 0.025(2) 0.028(2) 0.0091(19) -0.016(2) -0.006(2)
N2 0.039(3) 0.021(2) 0.020(2) 0.0006(17) -0.0117(18) -0.0007(19)
N3 0.032(2) 0.019(2) 0.026(2) 0.0008(17) 0.0048(18) -0.0027(17)
N4 0.027(2) 0.029(2) 0.023(2) 0.0070(18) 0.0023(18) 0.0032(18)
N5 0.0154(18) 0.0127(17) 0.019(2) 0.0022(14) -0.0011(14) 0.0011(14)
N6 0.032(2) 0.027(2) 0.027(2) 0.0069(19) 0.0003(19) 0.0014(19)
N7 0.035(2) 0.028(2) 0.023(2) -0.0076(18) 0.0057(19) -0.0016(19)
N8 0.037(3) 0.075(4) 0.049(3) -0.038(3) 0.002(2) -0.012(3)
N9 0.036(3) 0.043(3) 0.025(2) 0.007(2) -0.010(2) -0.003(2)
N10 0.0139(18) 0.0110(16) 0.018(2) 0.0000(13) 0.0029(14) -0.0043(14)
N11 0.0242(19) 0.0290(18) 0.0193(19) 0.006(2) -0.002(2) -0.0018(15)
N12 0.0159(17) 0.0158(16) 0.016(2) -0.0003(16) 0.0001(16) 0.0032(13)
C1 0.020(2) 0.022(2) 0.011(2) -0.0016(18) -0.0013(18) -0.0040(19)
C2 0.024(3) 0.015(2) 0.025(3) 0.0030(19) -0.005(2) -0.0081(19)
C3 0.014(2) 0.014(2) 0.014(2) 0.0004(16) -0.0019(17) -0.0022(17)
C4 0.023(2) 0.017(2) 0.018(2) 0.0048(18) -0.0005(19) 0.0017(18)
C5 0.015(2) 0.018(2) 0.019(2) -0.0026(18) 0.0013(18) -0.0027(17)
C6 0.024(2) 0.019(2) 0.012(2) 0.0019(17) 0.0031(18) -0.0012(19)
C7 0.015(2) 0.016(2) 0.012(2) 0.0038(17) -0.0028(17) -0.0045(17)
C8 0.011(2) 0.020(2) 0.022(2) -0.0030(19) 0.0026(17) 0.0012(17)
C9 0.013(2) 0.017(2) 0.015(2) 0.0029(16) 0.0025(16) 0.0025(16)
C10 0.022(2) 0.019(2) 0.016(2) 0.0051(18) -0.0014(18) -0.0009(18)
C11 0.023(2) 0.029(2) 0.019(3) 0.012(2) -0.0022(19) 0.001(2)
C12 0.022(3) 0.019(2) 0.042(3) 0.008(2) 0.008(2) 0.0040(19)
C13 0.019(2) 0.0126(18) 0.035(3) 0.002(2) 0.001(2) -0.0019(15)
C14 0.018(2) 0.018(2) 0.018(2) -0.0007(17) 0.0009(17) 0.0025(17)
C15 0.024(2) 0.0128(19) 0.010(2) -0.0010(16) 0.0007(18) -0.0060(17)
C16 0.025(2) 0.013(2) 0.020(2) -0.0009(18) 0.0029(19) -0.0024(18)
C17 0.033(3) 0.013(2) 0.027(3) -0.0049(19) 0.014(2) -0.005(2)
C18 0.042(3) 0.017(2) 0.020(3) -0.0034(19) 0.009(2) -0.010(2)
C19 0.034(3) 0.018(2) 0.015(2) -0.0028(18) 0.000(2) -0.007(2)
C20 0.016(2) 0.016(2) 0.024(2) 0.0011(18) 0.0034(19) -0.0018(18)
C21 0.018(2) 0.016(2) 0.018(2) 0.0024(17) -0.0027(17) 0.0015(18)
C22 0.017(2) 0.024(2) 0.019(2) -0.0040(18) -0.0017(17) -0.0016(18)
C23 0.019(2) 0.024(2) 0.033(3) -0.002(2) -0.006(2) -0.0036(19)
C24 0.027(3) 0.029(3) 0.031(3) -0.008(2) -0.013(2) 0.002(2)
C25 0.029(3) 0.027(2) 0.018(3) -0.007(2) -0.009(2) 0.008(2)
C26 0.016(2) 0.024(2) 0.023(3) -0.0027(19) 0.0000(19) 0.0013(19)
C27 0.021(2) 0.016(2) 0.015(2) -0.0050(17) -0.0046(18) 0.0035(18)
C28 0.011(2) 0.028(2) 0.014(2) -0.0024(18) 0.0022(17) -0.0017(18)
C29 0.026(3) 0.032(3) 0.013(2) 0.002(2) 0.001(2) -0.005(2)
C30 0.022(2) 0.024(2) 0.018(2) -0.0040(19) 0.0009(19) -0.0035(19)
C31 0.027(3) 0.036(3) 0.027(3) -0.011(2) 0.001(2) -0.003(2)
C32 0.016(2) 0.020(2) 0.018(2) -0.0039(18) -0.0032(18) 0.0004(18)
C33 0.024(2) 0.015(2) 0.016(2) 0.0024(18) -0.0029(19) -0.0079(18)
C34 0.017(2) 0.022(2) 0.013(2) 0.0030(17) -0.0023(17) 0.0019(18)
C35 0.026(3) 0.021(2) 0.018(3) -0.0042(19) -0.003(2) 0.0038(19)
C36 0.016(2) 0.0131(19) 0.014(2) -0.0024(17) 0.0027(17) -0.0046(17)
C37 0.026(2) 0.021(2) 0.020(2) -0.0012(19) -0.0070(19) 0.0110(19)
C38 0.032(3) 0.020(2) 0.025(3) -0.008(2) -0.005(2) 0.001(2)
C39 0.024(3) 0.020(2) 0.025(3) -0.0029(19) -0.010(2) 0.002(2)
C40 0.020(3) 0.019(2) 0.036(3) 0.002(2) -0.003(2) 0.005(2)
C41 0.019(2) 0.015(2) 0.021(2) -0.0060(18) -0.0006(19) 0.0038(17)
C42 0.023(2) 0.0128(19) 0.015(2) -0.0011(17) 0.0039(19) -0.0056(17)
C43 0.026(2) 0.012(2) 0.022(2) -0.0018(18) 0.006(2) -0.0026(18)
C44 0.026(3) 0.015(2) 0.041(3) -0.006(2) 0.017(2) -0.002(2)
C45 0.041(3) 0.017(2) 0.027(3) 0.000(2) 0.016(2) -0.008(2)
C46 0.043(3) 0.019(2) 0.016(2) 0.0011(19) 0.005(2) -0.002(2)
C47 0.023(2) 0.017(2) 0.020(2) 0.0019(18) 0.0037(19) 0.0002(18)
C48 0.0148(18) 0.0141(17) 0.018(2) 0.004(2) 0.008(2) 0.0025(14)
C49 0.017(2) 0.019(2) 0.025(3) -0.004(2) 0.008(2) -0.0002(18)
C50 0.018(2) 0.021(2) 0.032(3) -0.009(2) 0.002(2) -0.0043(19)
C51 0.018(2) 0.0099(18) 0.060(3) -0.004(3) 0.001(3) -0.0011(15)
C52 0.015(2) 0.015(2) 0.044(3) 0.014(2) 0.001(2) 0.0010(18)
C53 0.010(2) 0.020(2) 0.028(3) 0.001(2) -0.0013(19) 0.0010(18)
C54 0.024(3) 0.014(2) 0.024(3) -0.0047(18) -0.0033(19) 0.0029(18)
C55 0.0133(19) 0.024(2) 0.014(2) -0.0015(19) 0.0019(18) -0.0006(16)
C56 0.037(3) 0.030(3) 0.024(3) -0.004(2) 0.006(2) -0.008(2)
C57 0.022(2) 0.025(2) 0.020(3) 0.0040(19) -0.0041(19) 0.005(2)
C58 0.028(3) 0.038(3) 0.019(3) 0.007(2) -0.007(2) 0.000(2)
C59 0.024(2) 0.018(2) 0.019(2) 0.0017(18) 0.005(2) 0.0015(18)
C60 0.028(3) 0.034(3) 0.018(3) 0.000(2) 0.003(2) 0.000(2)
C61 0.025(2) 0.018(2) 0.017(2) 0.0012(18) 0.0030(19) 0.0006(19)
C62 0.038(3) 0.023(2) 0.028(3) -0.004(2) -0.002(2) -0.007(2)
C63 0.045(3) 0.028(3) 0.035(3) 0.004(2) 0.013(3) -0.010(2)
C64 0.038(3) 0.024(3) 0.050(4) -0.002(2) 0.000(3) 0.000(2)
C65 0.030(3) 0.035(3) 0.027(3) 0.006(2) 0.002(2) -0.002(2)
C66 0.041(3) 0.030(3) 0.046(4) 0.009(3) 0.005(3) 0.012(2)
C67 0.033(3) 0.039(3) 0.035(3) 0.007(2) -0.003(2) -0.003(2)
C68 0.055(4) 0.041(3) 0.041(4) 0.002(3) -0.014(3) -0.009(3)
C69 0.035(3) 0.028(3) 0.030(3) 0.002(2) -0.009(2) 0.004(2)
C70 0.031(3) 0.048(3) 0.046(3) -0.019(3) -0.008(3) 0.006(2)

loop_
_atom_type_symbol
_atom_type_description
_atom_type_scat_dispersion_real
_atom_type_scat_dispersion_imag
_atom_type_scat_source
C C 0.0033 0.0016 'International Tables Vol C Tables 4.2.6.8 and 6.1.1.4'
H H 0.0000 0.0000 'International Tables Vol C Tables 4.2.6.8 and 6.1.1.4'
N N 0.0061 0.0033 'International Tables Vol C Tables 4.2.6.8 and 6.1.1.4'
S S 0.1246 0.1234 'International Tables Vol C Tables 4.2.6.8 and 6.1.1.4'
Mo Mo -1.6832 0.6857 'International Tables Vol C Tables 4.2.6.8 and 6.1.1.4'
P P 0.1023 0.0942 'International Tables Vol C Tables 4.2.6.8 and 6.1.1.4'

loop_
_geom_angle_atom_site_label_1
_geom_angle_atom_site_label_2
_geom_angle_atom_site_label_3
_geom_angle
_geom_angle_site_symmetry_1
_geom_angle_site_symmetry_3
_geom_angle_publ_flag
N5 Mo1 S2 128.52(10) . . ?
N5 Mo1 S4 132.61(10) . . ?
S2 Mo1 S4 86.10(5) . . ?
N5 Mo1 S3 86.75(10) . . ?
S2 Mo1 S3 138.21(4) . . ?
S4 Mo1 S3 82.48(4) . . ?
N5 Mo1 S1 81.23(10) . . ?
S2 Mo1 S1 82.99(4) . . ?
S4 Mo1 S1 141.22(4) . . ?
S3 Mo1 S1 81.32(4) . . ?
N5 Mo1 P1 75.15(10) . . ?
S2 Mo1 P1 82.75(4) . . ?
S4 Mo1 P1 79.57(4) . . ?
S3 Mo1 P1 133.54(4) . . ?
S1 Mo1 P1 135.11(5) . . ?
N10 Mo2 S8 124.66(10) . . ?
N10 Mo2 S6 138.98(10) . . ?
S8 Mo2 S6 85.04(5) . . ?
N10 Mo2 S7 83.73(9) . . ?
S8 Mo2 S7 145.67(4) . . ?
S6 Mo2 S7 82.86(4) . . ?
N10 Mo2 S9 83.89(10) . . ?
S8 Mo2 S9 82.89(4) . . ?
S6 Mo2 S9 131.68(4) . . ?
S7 Mo2 S9 81.52(4) . . ?
N10 Mo2 P2 75.77(10) . . ?
S8 Mo2 P2 81.79(4) . . ?
S6 Mo2 P2 82.46(4) . . ?
S7 Mo2 P2 127.87(4) . . ?
S9 Mo2 P2 140.80(4) . . ?
C21 P1 C15 105.3(2) . . ?
C21 P1 C9 107.66(19) . . ?
C15 P1 C9 101.37(18) . . ?
C21 P1 Mo1 108.23(14) . . ?
C15 P1 Mo1 114.31(14) . . ?
C9 P1 Mo1 119.00(14) . . ?
C36 P2 C48 104.1(2) . . ?
C36 P2 C42 106.9(2) . . ?
C48 P2 C42 103.0(2) . . ?
C36 P2 Mo2 111.62(14) . . ?
C48 P2 Mo2 116.96(12) . . ?
C42 P2 Mo2 113.24(15) . . ?
C1 S1 Mo1 107.83(16) . . ?
C3 S2 Mo1 108.60(14) . . ?
C5 S3 Mo1 108.67(15) . . ?
C7 S4 Mo1 108.96(14) . . ?
C34 S6 Mo2 108.55(15) . . ?
C32 S7 Mo2 108.26(15) . . ?
C30 S8 Mo2 108.37(15) . . ?
C28 S9 Mo2 108.10(16) . . ?
C27 N5 Mo1 167.7(3) . . ?
C54 N10 Mo2 167.8(3) . . ?
C65 N11 C69 105.8(4) . . ?
C65 N11 C67 112.3(4) . . ?
C69 N11 C67 111.2(4) . . ?
C65 N11 C63 111.2(4) . . ?
C69 N11 C63 110.0(4) . . ?
C67 N11 C63 106.4(4) . . ?
C57 N12 C59 106.5(3) . . ?
C57 N12 C55 111.0(3) . . ?
C59 N12 C55 110.8(3) . . ?
C57 N12 C61 111.5(3) . . ?
C59 N12 C61 110.9(3) . . ?
C55 N12 C61 106.2(3) . . ?
C3 C1 C2 122.4(4) . . ?
C3 C1 S1 120.6(3) . . ?
C2 C1 S1 117.0(3) . . ?
N1 C2 C1 179.1(6) . . ?
C1 C3 C4 121.1(4) . . ?
C1 C3 S2 119.9(3) . . ?
C4 C3 S2 118.9(3) . . ?
N2 C4 C3 177.4(5) . . ?
C7 C5 C6 121.6(4) . . ?
C7 C5 S3 119.5(3) . . ?
C6 C5 S3 118.9(3) . . ?
N3 C6 C5 179.8(6) . . ?
C5 C7 C8 121.1(4) . . ?
C5 C7 S4 120.4(3) . . ?
C8 C7 S4 118.5(3) . . ?
N4 C8 C7 178.7(5) . . ?
C10 C9 C14 119.1(4) . . ?
C10 C9 P1 122.8(3) . . ?
C14 C9 P1 118.1(3) . . ?
C11 C10 C9 119.5(4) . . ?
C11 C10 H10 120.2 . . ?
C9 C10 H10 120.2 . . ?
C10 C11 C12 121.3(4) . . ?
C10 C11 H11 119.3 . . ?
C12 C11 H11 119.3 . . ?
C13 C12 C11 119.2(4) . . ?
C13 C12 H12 120.4 . . ?
C11 C12 H12 120.4 . . ?
C12 C13 C14 120.3(4) . . ?
C12 C13 H13 119.8 . . ?
C14 C13 H13 119.8 . . ?
C13 C14 C9 120.5(4) . . ?
C13 C14 H14 119.7 . . ?
C9 C14 H14 119.7 . . ?
C16 C15 C20 119.8(4) . . ?
C16 C15 P1 118.0(3) . . ?
C20 C15 P1 122.2(3) . . ?
C15 C16 C17 119.9(4) . . ?
C15 C16 H16 120.1 . . ?
C17 C16 H16 120.1 . . ?
C18 C17 C16 120.4(5) . . ?
C18 C17 H17 119.8 . . ?
C16 C17 H17 119.8 . . ?
C17 C18 C19 120.2(4) . . ?
C17 C18 H18 119.9 . . ?
C19 C18 H18 119.9 . . ?
C18 C19 C20 119.8(4) . . ?
C18 C19 H19 120.1 . . ?
C20 C19 H19 120.1 . . ?
C15 C20 C19 120.0(4) . . ?
C15 C20 H20 120.0 . . ?
C19 C20 H20 120.0 . . ?
C22 C21 C26 118.3(4) . . ?
C22 C21 P1 120.6(3) . . ?
C26 C21 P1 120.4(3) . . ?
C23 C22 C21 120.8(4) . . ?
C23 C22 H22 119.6 . . ?
C21 C22 H22 119.6 . . ?
C24 C23 C22 119.7(5) . . ?
C24 C23 H23 120.2 . . ?
C22 C23 H23 120.2 . . ?
C25 C24 C23 120.7(4) . . ?
C25 C24 H24 119.6 . . ?
C23 C24 H24 119.6 . . ?
C24 C25 C26 120.3(5) . . ?
C24 C25 H25 119.9 . . ?
C26 C25 H25 119.9 . . ?
C25 C26 C21 120.1(4) . . ?
C25 C26 H26 119.9 . . ?
C21 C26 H26 119.9 . . ?
N5 C27 S5 178.4(4) . . ?
C30 C28 C29 123.4(4) . . ?
C30 C28 S9 120.0(4) . . ?
C29 C28 S9 116.6(3) . . ?
N9 C29 C28 177.8(5) . . ?
C28 C30 C31 123.2(4) . . ?
C28 C30 S8 120.4(3) . . ?
C31 C30 S8 116.4(4) . . ?
N8 C31 C30 175.5(6) . . ?
C34 C32 C33 121.5(4) . . ?
C34 C32 S7 120.4(3) . . ?
C33 C32 S7 117.9(3) . . ?
N7 C33 C32 177.7(5) . . ?
C32 C34 C35 122.5(4) . . ?
C32 C34 S6 119.8(3) . . ?
C35 C34 S6 117.6(3) . . ?
N6 C35 C34 178.2(5) . . ?
C41 C36 C37 118.4(4) . . ?
C41 C36 P2 120.5(3) . . ?
C37 C36 P2 121.1(3) . . ?
C38 C37 C36 120.4(4) . . ?
C38 C37 H37 119.8 . . ?
C36 C37 H37 119.8 . . ?
C39 C38 C37 120.3(4) . . ?
C39 C38 H38 119.9 . . ?
C37 C38 H38 119.9 . . ?
C38 C39 C40 120.5(4) . . ?
C38 C39 H39 119.7 . . ?
C40 C39 H39 119.7 . . ?
C39 C40 C41 119.2(4) . . ?
C39 C40 H40 120.4 . . ?
C41 C40 H40 120.4 . . ?
C40 C41 C36 121.2(4) . . ?
C40 C41 H41 119.4 . . ?
C36 C41 H41 119.4 . . ?
C47 C42 C43 119.2(4) . . ?
C47 C42 P2 120.7(3) . . ?
C43 C42 P2 120.0(4) . . ?
C44 C43 C42 120.3(5) . . ?
C44 C43 H43 119.9 . . ?
C42 C43 H43 119.9 . . ?
C45 C44 C43 119.7(5) . . ?
C45 C44 H44 120.1 . . ?
C43 C44 H44 120.1 . . ?
C44 C45 C46 120.3(5) . . ?
C44 C45 H45 119.8 . . ?
C46 C45 H45 119.8 . . ?
C45 C46 C47 120.3(5) . . ?
C45 C46 H46 119.8 . . ?
C47 C46 H46 119.8 . . ?
C46 C47 C42 120.1(4) . . ?
C46 C47 H47 120.0 . . ?
C42 C47 H47 120.0 . . ?
C49 C48 C53 119.5(3) . . ?
C49 C48 P2 119.9(4) . . ?
C53 C48 P2 120.6(4) . . ?
C50 C49 C48 120.5(5) . . ?
C50 C49 H49 119.7 . . ?
C48 C49 H49 119.7 . . ?
C51 C50 C49 119.8(5) . . ?
C51 C50 H50 120.1 . . ?
C49 C50 H50 120.1 . . ?
C50 C51 C52 119.9(4) . . ?
C50 C51 H51 120.0 . . ?
C52 C51 H51 120.0 . . ?
C53 C52 C51 120.7(5) . . ?
C53 C52 H52 119.7 . . ?
C51 C52 H52 119.7 . . ?
C52 C53 C48 119.4(5) . . ?
C52 C53 H53 120.3 . . ?
C48 C53 H53 120.3 . . ?
N10 C54 S10 177.8(4) . . ?
C56 C55 N12 115.5(3) . . ?
C56 C55 H55A 108.4 . . ?
N12 C55 H55A 108.4 . . ?
C56 C55 H55B 108.4 . . ?
N12 C55 H55B 108.4 . . ?
H55A C55 H55B 107.5 . . ?
C55 C56 H56A 109.5 . . ?
C55 C56 H56B 109.5 . . ?
H56A C56 H56B 109.5 . . ?
C55 C56 H56C 109.5 . . ?
H56A C56 H56C 109.5 . . ?
H56B C56 H56C 109.5 . . ?
C58 C57 N12 115.3(4) . . ?
C58 C57 H57A 108.5 . . ?
N12 C57 H57A 108.5 . . ?
C58 C57 H57B 108.5 . . ?
N12 C57 H57B 108.5 . . ?
H57A C57 H57B 107.5 . . ?
C57 C58 H58A 109.5 . . ?
C57 C58 H58B 109.5 . . ?
H58A C58 H58B 109.5 . . ?
C57 C58 H58C 109.5 . . ?
H58A C58 H58C 109.5 . . ?
H58B C58 H58C 109.5 . . ?
C60 C59 N12 115.8(4) . . ?
C60 C59 H59A 108.3 . . ?
N12 C59 H59A 108.3 . . ?
C60 C59 H59B 108.3 . . ?
N12 C59 H59B 108.3 . . ?
H59A C59 H59B 107.4 . . ?
C59 C60 H60A 109.5 . . ?
C59 C60 H60B 109.5 . . ?
H60A C60 H60B 109.5 . . ?
C59 C60 H60C 109.5 . . ?
H60A C60 H60C 109.5 . . ?
H60B C60 H60C 109.5 . . ?
C62 C61 N12 115.4(4) . . ?
C62 C61 H61A 108.4 . . ?
N12 C61 H61A 108.4 . . ?
C62 C61 H61B 108.4 . . ?
N12 C61 H61B 108.4 . . ?
H61A C61 H61B 107.5 . . ?
C61 C62 H62A 109.5 . . ?
C61 C62 H62B 109.5 . . ?
H62A C62 H62B 109.5 . . ?
C61 C62 H62C 109.5 . . ?
H62A C62 H62C 109.5 . . ?
H62B C62 H62C 109.5 . . ?
C64 C63 N11 117.3(4) . . ?
C64 C63 H63A 108.0 . . ?
N11 C63 H63A 108.0 . . ?
C64 C63 H63B 108.0 . . ?
N11 C63 H63B 108.0 . . ?
H63A C63 H63B 107.2 . . ?
C63 C64 H64A 109.5 . . ?
C63 C64 H64B 109.5 . . ?
H64A C64 H64B 109.5 . . ?
C63 C64 H64C 109.5 . . ?
H64A C64 H64C 109.5 . . ?
H64B C64 H64C 109.5 . . ?
N11 C65 C66 115.8(4) . . ?
N11 C65 H65A 108.3 . . ?
C66 C65 H65A 108.3 . . ?
N11 C65 H65B 108.3 . . ?
C66 C65 H65B 108.3 . . ?
H65A C65 H65B 107.4 . . ?
C65 C66 H66A 109.5 . . ?
C65 C66 H66B 109.5 . . ?
H66A C66 H66B 109.5 . . ?
C65 C66 H66C 109.5 . . ?
H66A C66 H66C 109.5 . . ?
H66B C66 H66C 109.5 . . ?
C68 C67 N11 114.9(4) . . ?
C68 C67 H67A 108.5 . . ?
N11 C67 H67A 108.5 . . ?
C68 C67 H67B 108.5 . . ?
N11 C67 H67B 108.5 . . ?
H67A C67 H67B 107.5 . . ?
C67 C68 H68A 109.5 . . ?
C67 C68 H68B 109.5 . . ?
H68A C68 H68B 109.5 . . ?
C67 C68 H68C 109.5 . . ?
H68A C68 H68C 109.5 . . ?
H68B C68 H68C 109.5 . . ?
C70 C69 N11 116.4(5) . . ?
C70 C69 H69A 108.2 . . ?
N11 C69 H69A 108.2 . . ?
C70 C69 H69B 108.2 . . ?
N11 C69 H69B 108.2 . . ?
H69A C69 H69B 107.3 . . ?
C69 C70 H70A 109.5 . . ?
C69 C70 H70B 109.5 . . ?
H70A C70 H70B 109.5 . . ?
C69 C70 H70C 109.5 . . ?
H70A C70 H70C 109.5 . . ?
H70B C70 H70C 109.5 . . ?

loop_
_geom_bond_atom_site_label_1
_geom_bond_atom_site_label_2
_geom_bond_distance
_geom_bond_site_symmetry_2
_geom_bond_publ_flag
Mo1 N5 2.080(3) . ?
Mo1 S2 2.3225(12) . ?
Mo1 S4 2.3311(12) . ?
Mo1 S3 2.3574(12) . ?
Mo1 S1 2.3614(12) . ?
Mo1 P1 2.5380(11) . ?
Mo2 N10 2.090(3) . ?
Mo2 S8 2.3275(12) . ?
Mo2 S6 2.3337(12) . ?
Mo2 S7 2.3470(12) . ?
Mo2 S9 2.3536(12) . ?
Mo2 P2 2.5308(11) . ?
P1 C21 1.819(4) . ?
P1 C15 1.829(4) . ?
P1 C9 1.833(4) . ?
P2 C36 1.824(4) . ?
P2 C48 1.835(4) . ?
P2 C42 1.836(5) . ?
S1 C1 1.723(4) . ?
S2 C3 1.741(4) . ?
S3 C5 1.725(5) . ?
S4 C7 1.726(4) . ?
S5 C27 1.615(5) . ?
S6 C34 1.739(4) . ?
S7 C32 1.728(5) . ?
S8 C30 1.733(5) . ?
S9 C28 1.723(4) . ?
S10 C54 1.621(5) . ?
N1 C2 1.142(6) . ?
N2 C4 1.148(6) . ?
N3 C6 1.154(5) . ?
N4 C8 1.151(6) . ?
N5 C27 1.172(5) . ?
N6 C35 1.157(6) . ?
N7 C33 1.157(6) . ?
N8 C31 1.138(6) . ?
N9 C29 1.145(6) . ?
N10 C54 1.167(5) . ?
N11 C65 1.503(6) . ?
N11 C69 1.529(6) . ?
N11 C67 1.530(7) . ?
N11 C63 1.531(6) . ?
N12 C57 1.515(5) . ?
N12 C59 1.520(6) . ?
N12 C55 1.520(5) . ?
N12 C61 1.526(5) . ?
C1 C3 1.357(6) . ?
C1 C2 1.441(6) . ?
C3 C4 1.430(6) . ?
C5 C7 1.369(6) . ?
C5 C6 1.433(6) . ?
C7 C8 1.430(6) . ?
C9 C10 1.393(6) . ?
C9 C14 1.398(5) . ?
C10 C11 1.381(6) . ?
C10 H10 0.9300 . ?
C11 C12 1.385(7) . ?
C11 H11 0.9300 . ?
C12 C13 1.380(7) . ?
C12 H12 0.9300 . ?
C13 C14 1.381(5) . ?
C13 H13 0.9300 . ?
C14 H14 0.9300 . ?
C15 C16 1.383(6) . ?
C15 C20 1.390(6) . ?
C16 C17 1.392(6) . ?
C16 H16 0.9300 . ?
C17 C18 1.372(7) . ?
C17 H17 0.9300 . ?
C18 C19 1.387(7) . ?
C18 H18 0.9300 . ?
C19 C20 1.391(6) . ?
C19 H19 0.9300 . ?
C20 H20 0.9300 . ?
C21 C22 1.392(6) . ?
C21 C26 1.408(6) . ?
C22 C23 1.387(6) . ?
C22 H22 0.9300 . ?
C23 C24 1.375(7) . ?
C23 H23 0.9300 . ?
C24 C25 1.372(7) . ?
C24 H24 0.9300 . ?
C25 C26 1.381(6) . ?
C25 H25 0.9300 . ?
C26 H26 0.9300 . ?
C28 C30 1.356(6) . ?
C28 C29 1.435(6) . ?
C30 C31 1.435(6) . ?
C32 C34 1.357(6) . ?
C32 C33 1.434(6) . ?
C34 C35 1.425(6) . ?
C36 C41 1.390(6) . ?
C36 C37 1.393(6) . ?
C37 C38 1.382(6) . ?
C37 H37 0.9300 . ?
C38 C39 1.372(6) . ?
C38 H38 0.9300 . ?
C39 C40 1.383(6) . ?
C39 H39 0.9300 . ?
C40 C41 1.385(6) . ?
C40 H40 0.9300 . ?
C41 H41 0.9300 . ?
C42 C47 1.386(6) . ?
C42 C43 1.398(6) . ?
C43 C44 1.384(6) . ?
C43 H43 0.9300 . ?
C44 C45 1.379(7) . ?
C44 H44 0.9300 . ?
C45 C46 1.380(7) . ?
C45 H45 0.9300 . ?
C46 C47 1.381(6) . ?
C46 H46 0.9300 . ?
C47 H47 0.9300 . ?
C48 C49 1.387(7) . ?
C48 C53 1.401(6) . ?
C49 C50 1.386(6) . ?
C49 H49 0.9300 . ?
C50 C51 1.381(8) . ?
C50 H50 0.9300 . ?
C51 C52 1.388(8) . ?
C51 H51 0.9300 . ?
C52 C53 1.381(6) . ?
C52 H52 0.9300 . ?
C53 H53 0.9300 . ?
C55 C56 1.516(6) . ?
C55 H55A 0.9700 . ?
C55 H55B 0.9700 . ?
C56 H56A 0.9600 . ?
C56 H56B 0.9600 . ?
C56 H56C 0.9600 . ?
C57 C58 1.512(6) . ?
C57 H57A 0.9700 . ?
C57 H57B 0.9700 . ?
C58 H58A 0.9600 . ?
C58 H58B 0.9600 . ?
C58 H58C 0.9600 . ?
C59 C60 1.508(6) . ?
C59 H59A 0.9700 . ?
C59 H59B 0.9700 . ?
C60 H60A 0.9600 . ?
C60 H60B 0.9600 . ?
C60 H60C 0.9600 . ?
C61 C62 1.512(6) . ?
C61 H61A 0.9700 . ?
C61 H61B 0.9700 . ?
C62 H62A 0.9600 . ?
C62 H62B 0.9600 . ?
C62 H62C 0.9600 . ?
C63 C64 1.506(7) . ?
C63 H63A 0.9700 . ?
C63 H63B 0.9700 . ?
C64 H64A 0.9600 . ?
C64 H64B 0.9600 . ?
C64 H64C 0.9600 . ?
C65 C66 1.536(7) . ?
C65 H65A 0.9700 . ?
C65 H65B 0.9700 . ?
C66 H66A 0.9600 . ?
C66 H66B 0.9600 . ?
C66 H66C 0.9600 . ?
C67 C68 1.517(7) . ?
C67 H67A 0.9700 . ?
C67 H67B 0.9700 . ?
C68 H68A 0.9600 . ?
C68 H68B 0.9600 . ?
C68 H68C 0.9600 . ?
C69 C70 1.512(7) . ?
C69 H69A 0.9700 . ?
C69 H69B 0.9700 . ?
C70 H70A 0.9600 . ?
C70 H70B 0.9600 . ?
C70 H70C 0.9600 . ?
